data_1543685
loop_
_publ_author_name
'Xin, Hanshen'
'Ge, Congwu'
'Yang, Xiaodi'
'Gao, Honglei'
'Yang, Xiaochun'
'Gao, Xike'

_publ_section_title
;
 Biazulene diimides: a new building block for organic electronic materials
;
_journal_issue 11
_journal_name_full 'Chem. Sci.'
_journal_page_first 6701
_journal_paper_doi 10.1039/C6SC02504H
_journal_volume 7
_journal_year 2016
_chemical_formula_sum 'C40 H44 N2 O4'
_chemical_formula_weight 616.77
_chemical_name_systematic
; 
 ? 
;
_space_group_crystal_system triclinic
_space_group_IT_number 2
_space_group_name_Hall '-P 1'
_space_group_name_H-M_alt 'P -1'
_symmetry_space_group_name_Hall '-P 1'
_symmetry_space_group_name_H-M 'P -1'
_atom_sites_solution_hydrogens geom
_audit_creation_method SHELXL-2013
_audit_update_record
;
2016-06-07 deposited with the CCDC.
2016-07-05 downloaded from the CCDC.
;
_cell_angle_alpha 90.017(5)
_cell_angle_beta 94.225(7)
_cell_angle_gamma 109.592(6)
_cell_formula_units_Z 2
_cell_length_a 10.124(2)
_cell_length_b 10.455(3)
_cell_length_c 17.030(4)
_cell_measurement_reflns_used 809
_cell_measurement_temperature 293(2)
_cell_measurement_theta_max 36.316
_cell_measurement_theta_min 4.743
_cell_volume 1693.0(7)
_computing_cell_refinement 'Bruker SMART'
_computing_data_collection 'Bruker SMART'
_computing_data_reduction 'Bruker SHELXTL'
_computing_molecular_graphics 'Bruker SHELXTL'
_computing_publication_material 'Bruker SHELXTL'
_computing_structure_refinement 'SHELXL-2013 (Sheldrick, 2013)'
_computing_structure_solution 'Bruker SHELXTL'
_diffrn_ambient_temperature 293(2)
_diffrn_measured_fraction_theta_full 0.999
_diffrn_measured_fraction_theta_max 0.999
_diffrn_measurement_device_type 'CCD area detector'
_diffrn_measurement_method 'phi and omega scans'
_diffrn_radiation_type MoK\a
_diffrn_radiation_wavelength 0.71073
_diffrn_reflns_av_R_equivalents 0.0476
_diffrn_reflns_av_unetI/netI 0.1184
_diffrn_reflns_Laue_measured_fraction_full 0.999
_diffrn_reflns_Laue_measured_fraction_max 0.999
_diffrn_reflns_limit_h_max 12
_diffrn_reflns_limit_h_min -11
_diffrn_reflns_limit_k_max 12
_diffrn_reflns_limit_k_min -12
_diffrn_reflns_limit_l_max 20
_diffrn_reflns_limit_l_min -16
_diffrn_reflns_number 9989
_diffrn_reflns_point_group_measured_fraction_full 0.999
_diffrn_reflns_point_group_measured_fraction_max 0.999
_diffrn_reflns_theta_full 25.242
_diffrn_reflns_theta_max 25.498
_diffrn_reflns_theta_min 2.068
_exptl_absorpt_coefficient_mu 0.078
_exptl_absorpt_correction_T_max 0.7456
_exptl_absorpt_correction_T_min 0.5895
_exptl_absorpt_correction_type multi-scan
_exptl_absorpt_process_details sadabs
_exptl_crystal_colour black
_exptl_crystal_density_diffrn 1.210
_exptl_crystal_description prismatic
_exptl_crystal_F_000 660
_exptl_crystal_size_max 0.180
_exptl_crystal_size_mid 0.110
_exptl_crystal_size_min 0.040
_refine_diff_density_max 0.247
_refine_diff_density_min -0.214
_refine_diff_density_rms 0.036
_refine_ls_extinction_expression Fc^*^=kFc[1+0.001xFc^2^\l^3^/sin(2\q)]^-1/4^
_refine_ls_extinction_method SHELXL
_refine_ls_goodness_of_fit_ref 0.990
_refine_ls_hydrogen_treatment constr
_refine_ls_matrix_type full
_refine_ls_number_parameters 491
_refine_ls_number_reflns 6310
_refine_ls_number_restraints 98
_refine_ls_restrained_S_all 1.032
_refine_ls_R_factor_all 0.1956
_refine_ls_R_factor_gt 0.0785
_refine_ls_shift/su_max 0.001
_refine_ls_shift/su_mean 0.000
_refine_ls_structure_factor_coef Fsqd
_refine_ls_weighting_details 'w=1/[\s^2^(Fo^2^)+(0.0965P)^2^] where P=(Fo^2^+2Fc^2^)/3'
_refine_ls_weighting_scheme calc
_refine_ls_wR_factor_gt 0.1806
_refine_ls_wR_factor_ref 0.2416
_reflns_Friedel_coverage 0.000
_reflns_number_gt 2530
_reflns_number_total 6310
_reflns_threshold_expression 'I > 2\s(I)'
_cod_data_source_file c6sc02504h2.cif
_cod_data_source_block cd15026
_cod_depositor_comments 'Adding full bibliography for 1543685.cif.'
_cod_database_code 1543685
_shelx_space_group_comment
; 
The symmetry employed for this shelxl refinement is uniquely defined 
by the following loop, which should always be used as a source of 
symmetry information in preference to the above space-group names. 
They are only intended as comments. 
;
_shelx_estimated_absorpt_t_min 0.986
_shelx_estimated_absorpt_t_max 0.997
_shelxl_version_number 2013-4

loop_
_space_group_symop_operation_xyz
'x, y, z'
'-x, -y, -z'

loop_
_atom_site_label
_atom_site_type_symbol
_atom_site_fract_x
_atom_site_fract_y
_atom_site_fract_z
_atom_site_U_iso_or_equiv
_atom_site_adp_type
_atom_site_occupancy
_atom_site_site_symmetry_order
_atom_site_calc_flag
_atom_site_refinement_flags_posn
_atom_site_refinement_flags_adp
_atom_site_refinement_flags_occupancy
_atom_site_disorder_assembly
_atom_site_disorder_group
N1 N -0.2183(3) 0.1556(4) 0.3334(2) 0.0652(10) Uani 1 1 d . . . . .
N2 N 0.2590(4) 0.3713(4) 0.5962(2) 0.0907(13) Uani 1 1 d . . . . .
O1 O -0.3896(3) 0.0672(3) 0.41479(17) 0.0780(9) Uani 1 1 d . . . . .
O2 O -0.0842(3) 0.2769(3) 0.24107(19) 0.0903(10) Uani 1 1 d . . . . .
O3 O 0.2322(3) 0.1616(3) 0.6367(2) 0.0920(11) Uani 1 1 d . . . . .
O4 O 0.2903(3) 0.5922(3) 0.58076(18) 0.0851(10) Uani 1 1 d . . . . .
C1 C -0.1621(4) 0.1226(4) 0.4753(2) 0.0586(11) Uani 1 1 d . . . . .
C2 C -0.2637(5) 0.1178(4) 0.4091(3) 0.0640(11) Uani 1 1 d . . . . .
C3 C -0.1024(5) 0.2620(5) 0.3115(3) 0.0712(12) Uani 1 1 d . . . . .
C4 C -0.0038(4) 0.3578(5) 0.3702(2) 0.0620(11) Uani 1 1 d . . . . .
C5 C 0.0388(4) 0.3344(4) 0.4484(3) 0.0594(11) Uani 1 1 d . . . . .
C6 C -0.0236(4) 0.2158(4) 0.4922(2) 0.0583(11) Uani 1 1 d . . . . .
C7 C 0.0371(4) 0.1761(4) 0.5608(2) 0.0638(11) Uani 1 1 d . . . . .
C8 C 0.1798(5) 0.2341(5) 0.5977(3) 0.0719(13) Uani 1 1 d . . . . .
C9 C 0.2321(4) 0.4769(5) 0.5543(3) 0.0714(12) Uani 1 1 d . . . . .
C10 C 0.1504(4) 0.4511(4) 0.4778(3) 0.0609(11) Uani 1 1 d . . . . .
C11 C -0.1894(4) 0.0248(4) 0.5345(2) 0.0629(11) Uani 1 1 d . . . . .
C12 C -0.0627(4) 0.0587(5) 0.5885(2) 0.0640(12) Uani 1 1 d . . . . .
C13 C -0.0462(5) -0.0090(5) 0.6582(3) 0.0768(13) Uani 1 1 d . . . . .
H13 H 0.0402 0.0276 0.6870 0.092 Uiso 1 1 calc R U . . .
C14 C -0.1399(6) -0.1216(6) 0.6899(3) 0.0870(15) Uani 1 1 d . . . . .
H14 H -0.1091 -0.1476 0.7382 0.104 Uiso 1 1 calc R U . . .
C15 C -0.2728(6) -0.2013(6) 0.6602(3) 0.0932(16) Uani 1 1 d . . . . .
H15 H -0.3169 -0.2762 0.6898 0.112 Uiso 1 1 calc R U . . .
C16 C -0.3483(5) -0.1852(5) 0.5936(3) 0.0887(15) Uani 1 1 d . . . . .
H16 H -0.4365 -0.2512 0.5842 0.106 Uiso 1 1 calc R U . . .
C17 C -0.3134(4) -0.0853(5) 0.5377(3) 0.0758(13) Uani 1 1 d . . . . .
H17 H -0.3819 -0.0927 0.4969 0.091 Uiso 1 1 calc R U . . .
C18 C 0.0760(4) 0.4899(5) 0.3506(3) 0.0676(12) Uani 1 1 d . . . . .
C19 C 0.1749(4) 0.5503(5) 0.4187(3) 0.0648(12) Uani 1 1 d . . . . .
C20 C 0.2823(4) 0.6773(5) 0.4220(3) 0.0754(13) Uani 1 1 d . . . . .
H20 H 0.3422 0.6953 0.4678 0.090 Uiso 1 1 calc R U . . .
C21 C 0.3125(5) 0.7779(5) 0.3690(4) 0.0892(15) Uani 1 1 d . . . . .
H21 H 0.3912 0.8535 0.3829 0.107 Uiso 1 1 calc R U . . .
C22 C 0.2417(6) 0.7828(6) 0.2972(4) 0.0986(17) Uani 1 1 d . . . . .
H22 H 0.2768 0.8637 0.2709 0.118 Uiso 1 1 calc R U . . .
C23 C 0.1274(6) 0.6866(6) 0.2586(3) 0.0994(17) Uani 1 1 d . . . . .
H23 H 0.0932 0.7123 0.2113 0.119 Uiso 1 1 calc R U . . .
C24 C 0.0568(5) 0.5554(6) 0.2819(3) 0.0875(15) Uani 1 1 d . . . . .
H24 H -0.0144 0.5033 0.2459 0.105 Uiso 1 1 calc R U . . .
C25 C -0.3142(4) 0.0784(5) 0.2675(3) 0.0743(13) Uani 1 1 d . . . . .
H25A H -0.3680 -0.0104 0.2857 0.089 Uiso 1 1 calc R U . . .
H25B H -0.2587 0.0650 0.2262 0.089 Uiso 1 1 calc R U . . .
C26 C -0.4148(4) 0.1456(5) 0.2331(3) 0.0785(13) Uani 1 1 d . . . . .
H26A H -0.3627 0.2389 0.2211 0.094 Uiso 1 1 calc R U . . .
H26B H -0.4804 0.1471 0.2716 0.094 Uiso 1 1 calc R U . . .
C27 C -0.4959(5) 0.0717(5) 0.1588(3) 0.0842(14) Uani 1 1 d . . . . .
H27A H -0.5467 -0.0216 0.1713 0.101 Uiso 1 1 calc R U . . .
H27B H -0.4294 0.0701 0.1209 0.101 Uiso 1 1 calc R U . . .
C28 C -0.5995(5) 0.1337(6) 0.1208(3) 0.1002(17) Uani 1 1 d . . . . .
H28A H -0.6712 0.1273 0.1569 0.120 Uiso 1 1 calc R U . . .
H28B H -0.5504 0.2293 0.1130 0.120 Uiso 1 1 calc R U . . .
C29 C -0.6707(5) 0.0682(6) 0.0428(3) 0.1089(18) Uani 1 1 d . . . . .
H29A H -0.7265 -0.0255 0.0514 0.131 Uiso 1 1 calc R U . . .
H29B H -0.5989 0.0675 0.0083 0.131 Uiso 1 1 calc R U . . .
C30 C -0.7648(6) 0.1377(7) 0.0019(3) 0.1144(19) Uani 1 1 d . . . . .
H30A H -0.8390 0.1349 0.0355 0.137 Uiso 1 1 calc R U . . .
H30B H -0.7100 0.2324 -0.0047 0.137 Uiso 1 1 calc R U . . .
C31 C -0.8302(7) 0.0761(8) -0.0768(4) 0.145(3) Uani 1 1 d . . . . .
H31A H -0.8864 -0.0181 -0.0701 0.174 Uiso 1 1 calc R U . . .
H31B H -0.7560 0.0774 -0.1101 0.174 Uiso 1 1 calc R U . . .
C32 C -0.9219(7) 0.1470(8) -0.1183(4) 0.167(3) Uani 1 1 d . . . . .
H32A H -0.9927 0.1508 -0.0848 0.251 Uiso 1 1 calc R U . . .
H32B H -0.9662 0.0978 -0.1662 0.251 Uiso 1 1 calc R U . . .
H32C H -0.8652 0.2376 -0.1304 0.251 Uiso 1 1 calc R U . . .
C33 C 0.3880(14) 0.417(2) 0.6410(7) 0.132(4) Uani 0.6 1 d D U P A 1
H33A H 0.4418 0.5058 0.6228 0.158 Uiso 0.6 1 calc R U P A 1
H33B H 0.4393 0.3560 0.6306 0.158 Uiso 0.6 1 calc R U P A 1
C34 C 0.3819(12) 0.4272(15) 0.7260(7) 0.138(3) Uani 0.6 1 d D U P A 1
H34A H 0.3140 0.3455 0.7447 0.166 Uiso 0.6 1 calc R U P A 1
H34B H 0.3542 0.5043 0.7395 0.166 Uiso 0.6 1 calc R U P A 1
C35 C 0.5359(11) 0.4463(12) 0.7653(7) 0.143(3) Uani 0.6 1 d D U P A 1
H35A H 0.5881 0.4152 0.7285 0.172 Uiso 0.6 1 calc R U P A 1
H35B H 0.5859 0.5417 0.7774 0.172 Uiso 0.6 1 calc R U P A 1
C36 C 0.5281(12) 0.3793(12) 0.8278(7) 0.148(3) Uani 0.6 1 d D U P A 1
H36A H 0.5359 0.2915 0.8161 0.178 Uiso 0.6 1 calc R U P A 1
H36B H 0.4374 0.3643 0.8484 0.178 Uiso 0.6 1 calc R U P A 1
C37 C 0.6583(18) 0.4643(14) 0.8968(10) 0.156(3) Uani 0.5 1 d D U P A 1
H37A H 0.7444 0.5146 0.8732 0.187 Uiso 0.5 1 calc R U P A 1
H37B H 0.6302 0.5252 0.9294 0.187 Uiso 0.5 1 calc R U P A 1
C38 C 0.6729(17) 0.3438(15) 0.9426(10) 0.166(3) Uani 0.5 1 d D U P A 1
H38A H 0.7094 0.2865 0.9122 0.199 Uiso 0.5 1 calc R U P A 1
H38B H 0.5862 0.2897 0.9643 0.199 Uiso 0.5 1 calc R U P A 1
C39 C 0.792(2) 0.4402(17) 1.0108(12) 0.172(4) Uani 0.5 1 d D U P A 1
H39A H 0.8669 0.5101 0.9876 0.206 Uiso 0.5 1 calc R U P A 1
H39B H 0.7493 0.4812 1.0484 0.206 Uiso 0.5 1 calc R U P A 1
C40 C 0.8406(19) 0.3295(17) 1.0468(12) 0.188(5) Uani 0.5 1 d D U P A 1
H40A H 0.7603 0.2520 1.0563 0.283 Uiso 0.5 1 calc R U P A 1
H40B H 0.8951 0.3626 1.0956 0.283 Uiso 0.5 1 calc R U P A 1
H40C H 0.8972 0.3039 1.0112 0.283 Uiso 0.5 1 calc R U P A 1
C33' C 0.415(2) 0.415(3) 0.6585(11) 0.130(4) Uani 0.4 1 d D U P A 2
H33C H 0.4520 0.3415 0.6676 0.157 Uiso 0.4 1 calc R U P A 2
H33D H 0.4878 0.4975 0.6445 0.157 Uiso 0.4 1 calc R U P A 2
C34' C 0.3254(18) 0.435(2) 0.7225(10) 0.136(4) Uani 0.4 1 d D U P A 2
H34C H 0.2520 0.3515 0.7338 0.163 Uiso 0.4 1 calc R U P A 2
H34D H 0.2843 0.5049 0.7094 0.163 Uiso 0.4 1 calc R U P A 2
C35' C 0.4512(19) 0.4849(17) 0.7952(11) 0.147(4) Uani 0.4 1 d D U P A 2
H35C H 0.5252 0.5467 0.7669 0.176 Uiso 0.4 1 calc R U P A 2
H35D H 0.4155 0.5443 0.8245 0.176 Uiso 0.4 1 calc R U P A 2
C36' C 0.534(2) 0.452(2) 0.8566(11) 0.157(4) Uani 0.4 1 d D U P A 2
H36C H 0.4586 0.3916 0.8846 0.189 Uiso 0.4 1 calc R U P A 2
H36D H 0.5621 0.5366 0.8865 0.189 Uiso 0.4 1 calc R U P A 2
C37' C 0.653(2) 0.4008(19) 0.8908(10) 0.167(4) Uani 0.5 1 d D U P A 2
H37C H 0.6274 0.3037 0.8814 0.200 Uiso 0.5 1 calc R U P A 2
H37D H 0.7396 0.4465 0.8668 0.200 Uiso 0.5 1 calc R U P A 2
C38' C 0.6694(19) 0.433(2) 0.9761(10) 0.177(4) Uani 0.5 1 d D U P A 2
H38C H 0.5815 0.3954 1.0007 0.212 Uiso 0.5 1 calc R U P A 2
H38D H 0.7088 0.5299 0.9873 0.212 Uiso 0.5 1 calc R U P A 2
C39' C 0.781(2) 0.355(2) 1.0022(11) 0.183(4) Uani 0.5 1 d D U P A 2
H39C H 0.7376 0.2585 1.0104 0.219 Uiso 0.5 1 calc R U P A 2
H39D H 0.8594 0.3735 0.9698 0.219 Uiso 0.5 1 calc R U P A 2
C40' C 0.809(2) 0.441(2) 1.0738(11) 0.196(5) Uani 0.5 1 d D U P A 2
H40D H 0.8380 0.5344 1.0599 0.294 Uiso 0.5 1 calc R U P A 2
H40E H 0.8814 0.4243 1.1073 0.294 Uiso 0.5 1 calc R U P A 2
H40F H 0.7244 0.4191 1.1011 0.294 Uiso 0.5 1 calc R U P A 2

loop_
_atom_site_aniso_label
_atom_site_aniso_U_11
_atom_site_aniso_U_22
_atom_site_aniso_U_33
_atom_site_aniso_U_23
_atom_site_aniso_U_13
_atom_site_aniso_U_12
N1 0.063(2) 0.064(3) 0.067(2) -0.010(2) -0.0117(19) 0.0227(19)
N2 0.088(3) 0.060(3) 0.112(3) -0.004(2) -0.046(2) 0.021(2)
O1 0.0548(16) 0.084(2) 0.093(2) 0.0049(17) -0.0092(16) 0.0230(16)
O2 0.093(2) 0.110(3) 0.062(2) -0.0002(19) -0.0021(18) 0.0275(19)
O3 0.092(2) 0.068(2) 0.116(3) -0.0067(19) -0.036(2) 0.0362(18)
O4 0.0838(19) 0.062(2) 0.099(2) -0.0147(18) -0.0221(18) 0.0173(17)
C1 0.056(2) 0.060(3) 0.062(3) -0.003(2) -0.002(2) 0.024(2)
C2 0.063(3) 0.058(3) 0.073(3) -0.009(2) -0.013(2) 0.026(2)
C3 0.067(3) 0.079(4) 0.074(3) -0.002(3) -0.011(3) 0.037(3)
C4 0.054(2) 0.070(3) 0.066(3) -0.003(2) -0.001(2) 0.027(2)
C5 0.054(2) 0.057(3) 0.071(3) -0.008(2) -0.006(2) 0.027(2)
C6 0.061(2) 0.058(3) 0.061(3) -0.009(2) -0.005(2) 0.029(2)
C7 0.061(2) 0.065(3) 0.067(3) -0.011(2) -0.010(2) 0.027(2)
C8 0.078(3) 0.055(3) 0.085(3) -0.011(2) -0.017(3) 0.031(3)
C9 0.060(2) 0.070(4) 0.082(3) -0.005(3) -0.004(2) 0.020(2)
C10 0.056(2) 0.058(3) 0.075(3) -0.009(2) -0.003(2) 0.030(2)
C11 0.056(2) 0.067(3) 0.070(3) -0.007(2) -0.003(2) 0.028(2)
C12 0.067(3) 0.069(3) 0.063(3) -0.015(2) -0.005(2) 0.034(2)
C13 0.085(3) 0.087(4) 0.069(3) 0.002(3) -0.001(3) 0.044(3)
C14 0.100(4) 0.097(4) 0.079(3) 0.018(3) 0.012(3) 0.051(3)
C15 0.088(4) 0.095(4) 0.107(4) 0.030(3) 0.020(3) 0.041(3)
C16 0.081(3) 0.088(4) 0.103(4) 0.022(3) 0.012(3) 0.034(3)
C17 0.069(3) 0.080(4) 0.083(3) 0.004(3) 0.001(3) 0.032(3)
C18 0.061(3) 0.075(4) 0.074(3) 0.003(3) 0.006(2) 0.033(2)
C19 0.052(2) 0.060(3) 0.087(3) -0.005(3) 0.004(2) 0.024(2)
C20 0.074(3) 0.069(4) 0.085(3) 0.002(3) 0.010(3) 0.026(3)
C21 0.089(3) 0.070(4) 0.110(4) 0.002(3) 0.018(3) 0.026(3)
C22 0.104(4) 0.081(4) 0.118(5) 0.020(4) 0.036(4) 0.035(4)
C23 0.099(4) 0.099(5) 0.105(4) 0.028(4) 0.013(4) 0.040(4)
C24 0.083(3) 0.091(4) 0.091(4) 0.013(3) 0.006(3) 0.033(3)
C25 0.075(3) 0.072(3) 0.077(3) -0.019(2) -0.016(2) 0.030(2)
C26 0.072(3) 0.089(4) 0.076(3) -0.009(3) -0.016(2) 0.034(3)
C27 0.082(3) 0.087(4) 0.079(3) -0.003(3) -0.012(3) 0.028(3)
C28 0.092(3) 0.128(5) 0.080(4) -0.010(3) -0.019(3) 0.042(3)
C29 0.104(4) 0.134(5) 0.091(4) -0.012(4) -0.027(3) 0.050(4)
C30 0.109(4) 0.148(6) 0.089(4) -0.004(4) -0.025(3) 0.053(4)
C31 0.153(5) 0.185(7) 0.111(5) -0.026(5) -0.054(4) 0.091(5)
C32 0.178(6) 0.221(9) 0.115(5) 0.012(5) -0.042(5) 0.093(6)
C33 0.126(5) 0.119(6) 0.137(6) -0.022(5) -0.088(5) 0.043(5)
C34 0.137(5) 0.127(6) 0.140(5) -0.026(5) -0.081(5) 0.049(5)
C35 0.136(4) 0.140(6) 0.148(5) -0.023(4) -0.074(5) 0.058(4)
C36 0.140(4) 0.149(6) 0.155(6) -0.020(5) -0.070(5) 0.064(4)
C37 0.151(5) 0.157(6) 0.159(6) -0.024(5) -0.070(5) 0.066(5)
C38 0.159(5) 0.166(7) 0.166(6) -0.027(6) -0.071(5) 0.063(5)
C39 0.165(6) 0.170(8) 0.170(7) -0.027(6) -0.072(6) 0.061(6)
C40 0.184(9) 0.179(10) 0.184(9) -0.020(9) -0.060(8) 0.052(8)
C33' 0.147(9) 0.099(8) 0.152(9) 0.019(8) 0.005(8) 0.052(7)
C34' 0.151(8) 0.106(7) 0.157(9) 0.014(7) -0.002(7) 0.053(7)
C35' 0.160(8) 0.117(7) 0.163(8) 0.010(6) -0.009(7) 0.052(6)
C36' 0.171(7) 0.127(7) 0.171(8) 0.007(6) -0.017(7) 0.052(6)
C37' 0.181(7) 0.138(7) 0.176(8) 0.006(6) -0.024(7) 0.055(6)
C38' 0.191(7) 0.146(7) 0.185(8) -0.001(7) -0.028(7) 0.055(6)
C39' 0.197(8) 0.152(8) 0.189(8) -0.001(7) -0.033(8) 0.054(7)
C40' 0.208(10) 0.168(10) 0.196(11) -0.010(9) -0.019(10) 0.049(9)

loop_
_atom_type_symbol
_atom_type_description
_atom_type_scat_dispersion_real
_atom_type_scat_dispersion_imag
_atom_type_scat_source
C C 0.0033 0.0016 'International Tables Vol C Tables 4.2.6.8 and 6.1.1.4'
H H 0.0000 0.0000 'International Tables Vol C Tables 4.2.6.8 and 6.1.1.4'
N N 0.0061 0.0033 'International Tables Vol C Tables 4.2.6.8 and 6.1.1.4'
O O 0.0106 0.0060 'International Tables Vol C Tables 4.2.6.8 and 6.1.1.4'

loop_
_geom_angle_atom_site_label_1
_geom_angle_atom_site_label_2
_geom_angle_atom_site_label_3
_geom_angle
C3 N1 C2 129.7(4)
C3 N1 C25 115.1(4)
C2 N1 C25 115.0(3)
C8 N2 C33 118.0(9)
C8 N2 C9 130.1(4)
C33 N2 C9 111.8(9)
C8 N2 C33' 112.9(10)
C9 N2 C33' 117.0(10)
C11 C1 C6 108.0(4)
C11 C1 C2 122.5(4)
C6 C1 C2 129.5(4)
O1 C2 N1 117.6(4)
O1 C2 C1 121.4(4)
N1 C2 C1 120.5(4)
O2 C3 N1 118.4(4)
O2 C3 C4 119.6(5)
N1 C3 C4 121.9(4)
C18 C4 C5 108.7(4)
C18 C4 C3 121.8(4)
C5 C4 C3 129.2(4)
C4 C5 C10 108.8(4)
C4 C5 C6 126.1(4)
C10 C5 C6 125.1(4)
C7 C6 C1 109.1(4)
C7 C6 C5 126.2(4)
C1 C6 C5 124.6(4)
C6 C7 C12 108.2(3)
C6 C7 C8 129.0(4)
C12 C7 C8 122.7(4)
O3 C8 N2 116.7(4)
O3 C8 C7 119.6(4)
N2 C8 C7 123.5(4)
O4 C9 N2 117.1(4)
O4 C9 C10 121.3(4)
N2 C9 C10 121.3(4)
C5 C10 C19 107.9(4)
C5 C10 C9 130.1(4)
C19 C10 C9 121.9(4)
C17 C11 C1 125.3(4)
C17 C11 C12 127.6(4)
C1 C11 C12 107.1(4)
C13 C12 C7 126.1(4)
C13 C12 C11 126.1(5)
C7 C12 C11 107.6(4)
C14 C13 C12 129.4(5)
C14 C13 H13 115.3
C12 C13 H13 115.3
C13 C14 C15 129.2(5)
C13 C14 H14 115.4
C15 C14 H14 115.4
C16 C15 C14 128.9(5)
C16 C15 H15 115.5
C14 C15 H15 115.5
C15 C16 C17 129.7(5)
C15 C16 H16 115.1
C17 C16 H16 115.1
C16 C17 C11 128.8(5)
C16 C17 H17 115.6
C11 C17 H17 115.6
C24 C18 C4 126.1(4)
C24 C18 C19 126.2(5)
C4 C18 C19 107.5(4)
C20 C19 C10 126.3(4)
C20 C19 C18 126.4(4)
C10 C19 C18 107.1(4)
C21 C20 C19 130.2(5)
C21 C20 H20 114.9
C19 C20 H20 114.9
C20 C21 C22 128.5(5)
C20 C21 H21 115.8
C22 C21 H21 115.8
C23 C22 C21 130.0(6)
C23 C22 H22 115.0
C21 C22 H22 115.0
C22 C23 C24 127.8(5)
C22 C23 H23 116.1
C24 C23 H23 116.1
C18 C24 C23 130.1(5)
C18 C24 H24 114.9
C23 C24 H24 114.9
N1 C25 C26 114.2(4)
N1 C25 H25A 108.7
C26 C25 H25A 108.7
N1 C25 H25B 108.7
C26 C25 H25B 108.7
H25A C25 H25B 107.6
C25 C26 C27 111.5(4)
C25 C26 H26A 109.3
C27 C26 H26A 109.3
C25 C26 H26B 109.3
C27 C26 H26B 109.3
H26A C26 H26B 108.0
C26 C27 C28 114.4(4)
C26 C27 H27A 108.7
C28 C27 H27A 108.7
C26 C27 H27B 108.7
C28 C27 H27B 108.7
H27A C27 H27B 107.6
C29 C28 C27 114.5(5)
C29 C28 H28A 108.6
C27 C28 H28A 108.6
C29 C28 H28B 108.6
C27 C28 H28B 108.6
H28A C28 H28B 107.6
C28 C29 C30 114.4(5)
C28 C29 H29A 108.7
C30 C29 H29A 108.7
C28 C29 H29B 108.7
C30 C29 H29B 108.7
H29A C29 H29B 107.6
C31 C30 C29 114.1(5)
C31 C30 H30A 108.7
C29 C30 H30A 108.7
C31 C30 H30B 108.7
C29 C30 H30B 108.7
H30A C30 H30B 107.6
C30 C31 C32 114.2(6)
C30 C31 H31A 108.7
C32 C31 H31A 108.7
C30 C31 H31B 108.7
C32 C31 H31B 108.7
H31A C31 H31B 107.6
C31 C32 H32A 109.5
C31 C32 H32B 109.5
H32A C32 H32B 109.5
C31 C32 H32C 109.5
H32A C32 H32C 109.5
H32B C32 H32C 109.5
N2 C33 C34 116.2(11)
N2 C33 H33A 108.2
C34 C33 H33A 108.2
N2 C33 H33B 108.2
C34 C33 H33B 108.2
H33A C33 H33B 107.4
C33 C34 C35 106.9(10)
C33 C34 H34A 110.3
C35 C34 H34A 110.3
C33 C34 H34B 110.3
C35 C34 H34B 110.3
H34A C34 H34B 108.6
C36 C35 C34 110.3(11)
C36 C35 H35A 109.6
C34 C35 H35A 109.6
C36 C35 H35B 109.6
C34 C35 H35B 109.6
H35A C35 H35B 108.1
C35 C36 C37 110.7(11)
C35 C36 H36A 109.5
C37 C36 H36A 109.5
C35 C36 H36B 109.5
C37 C36 H36B 109.5
H36A C36 H36B 108.1
C38 C37 C36 99.2(10)
C38 C37 H37A 111.9
C36 C37 H37A 111.9
C38 C37 H37B 111.9
C36 C37 H37B 111.9
H37A C37 H37B 109.6
C37 C38 C39 94.3(11)
C37 C38 H38A 112.9
C39 C38 H38A 112.9
C37 C38 H38B 112.9
C39 C38 H38B 112.9
H38A C38 H38B 110.3
C40 C39 C38 97.8(14)
C40 C39 H39A 112.2
C38 C39 H39A 112.2
C40 C39 H39B 112.2
C38 C39 H39B 112.2
H39A C39 H39B 109.8
C39 C40 H40A 109.5
C39 C40 H40B 109.5
H40A C40 H40B 109.5
C39 C40 H40C 109.5
H40A C40 H40C 109.5
H40B C40 H40C 109.5
C34' C33' N2 85.5(13)
C34' C33' H33C 114.4
N2 C33' H33C 114.4
C34' C33' H33D 114.4
N2 C33' H33D 114.4
H33C C33' H33D 111.5
C33' C34' C35' 97.9(15)
C33' C34' H34C 112.2
C35' C34' H34C 112.2
C33' C34' H34D 112.2
C35' C34' H34D 112.2
H34C C34' H34D 109.8
C36' C35' C34' 149.4(17)
C36' C35' H35C 99.3
C34' C35' H35C 99.3
C36' C35' H35D 99.3
C34' C35' H35D 99.3
H35C C35' H35D 104.0
C35' C36' C37' 154.5(19)
C35' C36' H36C 97.8
C37' C36' H36C 97.8
C35' C36' H36D 97.8
C37' C36' H36D 97.8
H36C C36' H36D 103.7
C38' C37' C36' 106.1(15)
C38' C37' H37C 110.5
C36' C37' H37C 110.5
C38' C37' H37D 110.5
C36' C37' H37D 110.5
H37C C37' H37D 108.7
C37' C38' C39' 98.5(13)
C37' C38' H38C 112.1
C39' C38' H38C 112.1
C37' C38' H38D 112.1
C39' C38' H38D 112.1
H38C C38' H38D 109.7
C40' C39' C38' 84.2(15)
C40' C39' H39C 114.6
C38' C39' H39C 114.6
C40' C39' H39D 114.6
C38' C39' H39D 114.6
H39C C39' H39D 111.7
C39' C40' H40D 109.5
C39' C40' H40E 109.5
H40D C40' H40E 109.5
C39' C40' H40F 109.5
H40D C40' H40F 109.5
H40E C40' H40F 109.5

loop_
_geom_bond_atom_site_label_1
_geom_bond_atom_site_label_2
_geom_bond_distance
N1 C3 1.394(5)
N1 C2 1.412(5)
N1 C25 1.472(5)
N2 C8 1.391(5)
N2 C33 1.396(11)
N2 C9 1.406(6)
N2 C33' 1.76(2)
O1 C2 1.216(4)
O2 C3 1.229(5)
O3 C8 1.230(5)
O4 C9 1.220(5)
C1 C11 1.412(5)
C1 C6 1.422(5)
C1 C2 1.459(5)
C3 C4 1.477(6)
C4 C18 1.401(6)
C4 C5 1.416(5)
C5 C10 1.417(5)
C5 C6 1.428(6)
C6 C7 1.408(5)
C7 C12 1.410(6)
C7 C8 1.459(5)
C9 C10 1.464(6)
C10 C19 1.421(6)
C11 C17 1.395(6)
C11 C12 1.462(5)
C12 C13 1.410(6)
C13 C14 1.380(6)
C13 H13 0.9300
C14 C15 1.382(6)
C14 H14 0.9300
C15 C16 1.363(6)
C15 H15 0.9300
C16 C17 1.388(6)
C16 H16 0.9300
C17 H17 0.9300
C18 C24 1.390(6)
C18 C19 1.466(6)
C19 C20 1.404(6)
C20 C21 1.356(6)
C20 H20 0.9300
C21 C22 1.381(7)
C21 H21 0.9300
C22 C23 1.375(7)
C22 H22 0.9300
C23 C24 1.391(7)
C23 H23 0.9300
C24 H24 0.9300
C25 C26 1.506(5)
C25 H25A 0.9700
C25 H25B 0.9700
C26 C27 1.514(6)
C26 H26A 0.9700
C26 H26B 0.9700
C27 C28 1.515(6)
C27 H27A 0.9700
C27 H27B 0.9700
C28 C29 1.510(6)
C28 H28A 0.9700
C28 H28B 0.9700
C29 C30 1.513(7)
C29 H29A 0.9700
C29 H29B 0.9700
C30 C31 1.494(7)
C30 H30A 0.9700
C30 H30B 0.9700
C31 C32 1.509(8)
C31 H31A 0.9700
C31 H31B 0.9700
C32 H32A 0.9600
C32 H32B 0.9600
C32 H32C 0.9600
C33 C34 1.460(14)
C33 H33A 0.9700
C33 H33B 0.9700
C34 C35 1.599(12)
C34 H34A 0.9700
C34 H34B 0.9700
C35 C36 1.267(12)
C35 H35A 0.9700
C35 H35B 0.9700
C36 C37 1.700(13)
C36 H36A 0.9700
C36 H36B 0.9700
C37 C38 1.525(15)
C37 H37A 0.9700
C37 H37B 0.9700
C38 C39 1.671(15)
C38 H38A 0.9700
C38 H38B 0.9700
C39 C40 1.517(15)
C39 H39A 0.9700
C39 H39B 0.9700
C40 H40A 0.9600
C40 H40B 0.9600
C40 H40C 0.9600
C33' C34' 1.527(18)
C33' H33C 0.9700
C33' H33D 0.9700
C34' C35' 1.659(16)
C34' H34C 0.9700
C34' H34D 0.9700
C35' C36' 1.411(15)
C35' H35C 0.9700
C35' H35D 0.9700
C36' C37' 1.542(16)
C36' H36C 0.9700
C36' H36D 0.9700
C37' C38' 1.476(16)
C37' H37C 0.9700
C37' H37D 0.9700
C38' C39' 1.634(16)
C38' H38C 0.9700
C38' H38D 0.9700
C39' C40' 1.466(16)
C39' H39C 0.9700
C39' H39D 0.9700
C40' H40D 0.9600
C40' H40E 0.9600
C40' H40F 0.9600

loop_
_geom_hbond_atom_site_label_D
_geom_hbond_atom_site_label_H
_geom_hbond_atom_site_label_A
_geom_hbond_distance_DH
_geom_hbond_distance_HA
_geom_hbond_distance_DA
_geom_hbond_angle_DHA
C34' H34D O4 0.97 2.37 2.98(2) 120.6
C34' H34C O3 0.97 2.53 3.03(2) 112.2
C34 H34A O3 0.97 2.54 3.026(14) 110.8

loop_
_geom_torsion_atom_site_label_1
_geom_torsion_atom_site_label_2
_geom_torsion_atom_site_label_3
_geom_torsion_atom_site_label_4
_geom_torsion
C3 N1 C2 O1 147.8(4)
C25 N1 C2 O1 -26.2(5)
C3 N1 C2 C1 -40.3(6)
C25 N1 C2 C1 145.6(4)
C11 C1 C2 O1 28.7(6)
C6 C1 C2 O1 -153.4(4)
C11 C1 C2 N1 -142.9(4)
C6 C1 C2 N1 35.1(6)
C2 N1 C3 O2 -179.1(4)
C25 N1 C3 O2 -5.0(5)
C2 N1 C3 C4 -0.3(6)
C25 N1 C3 C4 173.8(4)
O2 C3 C4 C18 24.3(6)
N1 C3 C4 C18 -154.5(4)
O2 C3 C4 C5 -148.5(4)
N1 C3 C4 C5 32.7(6)
C18 C4 C5 C10 -2.2(4)
C3 C4 C5 C10 171.4(4)
C18 C4 C5 C6 175.3(4)
C3 C4 C5 C6 -11.2(6)
C11 C1 C6 C7 0.9(4)
C2 C1 C6 C7 -177.2(4)
C11 C1 C6 C5 -175.7(4)
C2 C1 C6 C5 6.1(6)
C4 C5 C6 C7 163.0(4)
C10 C5 C6 C7 -20.0(6)
C4 C5 C6 C1 -21.0(6)
C10 C5 C6 C1 156.1(4)
C1 C6 C7 C12 -0.7(4)
C5 C6 C7 C12 175.9(4)
C1 C6 C7 C8 175.2(4)
C5 C6 C7 C8 -8.3(7)
C33 N2 C8 O3 -2.4(9)
C9 N2 C8 O3 176.1(5)
C33' N2 C8 O3 -4.9(9)
C33 N2 C8 C7 173.0(8)
C9 N2 C8 C7 -8.6(8)
C33' N2 C8 C7 170.5(8)
C6 C7 C8 O3 -151.9(4)
C12 C7 C8 O3 23.4(6)
C6 C7 C8 N2 32.9(7)
C12 C7 C8 N2 -151.7(4)
C8 N2 C9 O4 156.6(5)
C33 N2 C9 O4 -24.9(8)
C33' N2 C9 O4 -22.4(9)
C8 N2 C9 C10 -30.0(7)
C33 N2 C9 C10 148.6(7)
C33' N2 C9 C10 151.1(8)
C4 C5 C10 C19 2.0(4)
C6 C5 C10 C19 -175.5(3)
C4 C5 C10 C9 -178.7(4)
C6 C5 C10 C9 3.8(6)
O4 C9 C10 C5 -155.3(4)
N2 C9 C10 C5 31.5(6)
O4 C9 C10 C19 23.9(6)
N2 C9 C10 C19 -149.3(4)
C6 C1 C11 C17 -178.7(4)
C2 C1 C11 C17 -0.3(6)
C6 C1 C11 C12 -0.8(4)
C2 C1 C11 C12 177.5(3)
C6 C7 C12 C13 -176.4(4)
C8 C7 C12 C13 7.4(7)
C6 C7 C12 C11 0.2(4)
C8 C7 C12 C11 -176.0(4)
C17 C11 C12 C13 -5.2(7)
C1 C11 C12 C13 177.0(4)
C17 C11 C12 C7 178.2(4)
C1 C11 C12 C7 0.4(4)
C7 C12 C13 C14 178.2(4)
C11 C12 C13 C14 2.3(8)
C12 C13 C14 C15 2.8(9)
C13 C14 C15 C16 -3.4(9)
C14 C15 C16 C17 -0.2(9)
C15 C16 C17 C11 1.2(9)
C1 C11 C17 C16 -180.0(4)
C12 C11 C17 C16 2.6(8)
C5 C4 C18 C24 -173.7(4)
C3 C4 C18 C24 12.2(6)
C5 C4 C18 C19 1.4(4)
C3 C4 C18 C19 -172.7(3)
C5 C10 C19 C20 -175.6(4)
C9 C10 C19 C20 5.0(6)
C5 C10 C19 C18 -1.1(4)
C9 C10 C19 C18 179.5(3)
C24 C18 C19 C20 -10.6(7)
C4 C18 C19 C20 174.3(4)
C24 C18 C19 C10 174.9(4)
C4 C18 C19 C10 -0.2(4)
C10 C19 C20 C21 -179.4(5)
C18 C19 C20 C21 7.2(7)
C19 C20 C21 C22 1.7(9)
C20 C21 C22 C23 -3.4(9)
C21 C22 C23 C24 -2.8(9)
C4 C18 C24 C23 177.8(4)
C19 C18 C24 C23 3.6(8)
C22 C23 C24 C18 4.3(9)
C3 N1 C25 C26 -80.2(5)
C2 N1 C25 C26 94.8(5)
N1 C25 C26 C27 172.0(4)
C25 C26 C27 C28 179.9(4)
C26 C27 C28 C29 174.6(4)
C27 C28 C29 C30 -175.1(5)
C28 C29 C30 C31 177.5(5)
C29 C30 C31 C32 -178.9(6)
C8 N2 C33 C34 -74.1(17)
C9 N2 C33 C34 107.1(15)
C33' N2 C33 C34 -50(13)
N2 C33 C34 C35 166.8(12)
C33 C34 C35 C36 -140.9(15)
C34 C35 C36 C37 -144.1(11)
C35 C36 C37 C38 -152.7(15)
C36 C37 C38 C39 -175.8(13)
C37 C38 C39 C40 -166.0(17)
C8 N2 C33' C34' -87.8(16)
C33 N2 C33' C34' 116(15)
C9 N2 C33' C34' 91.3(15)
N2 C33' C34' C35' -178.6(13)
C33' C34' C35' C36' -84(4)
C34' C35' C36' C37' 73(6)
C35' C36' C37' C38' 169(4)
C36' C37' C38' C39' 172.8(16)
C37' C38' C39' C40' 162.0(16)
